data_1533958
loop_
_publ_author_name
'Park Dong Gon'
'Gal, Z.A.'
'DiSalvo, F.J.'

_publ_section_title
;
 Sr3 Ge Mg N4 : new quaternary nitride containing Mg
;
_journal_name_full 'Journal of Alloys Compd.'
_journal_page_first 85
_journal_page_last 89
_journal_volume 360
_journal_year 2003
_chemical_formula_sum 'Ge Mg N4 Sr3'
_chemical_name_systematic 'Sr3 Ge Mg N4'
_space_group_IT_number 52
_symmetry_space_group_name_Hall '-P 2a 2bc'
_symmetry_space_group_name_H-M 'P n n a'
_cell_angle_alpha 90
_cell_angle_beta 90
_cell_angle_gamma 90
_cell_formula_units_Z 4
_cell_length_a 5.939
_cell_length_b 10.32
_cell_length_c 9.618
_cell_volume 589.492
_citation_journal_id_ASTM JALCEU
_cod_data_source_file ParkDongGon_JALCEU_2003_97.cif
_cod_data_source_block Ge1Mg1N4Sr3
_cod_original_cell_volume 589.4918
_cod_original_formula_sum 'Ge1 Mg1 N4 Sr3'
_cod_database_code 1533958

loop_
_symmetry_equiv_pos_as_xyz
x,y,z
-x+1/2,-y,z
x,-y+1/2,-z+1/2
-x+1/2,y+1/2,-z+1/2
-x,-y,-z
x-1/2,y,-z
-x,y-1/2,z-1/2
x-1/2,-y-1/2,z-1/2

loop_
_atom_site_label
_atom_site_type_symbol
_atom_site_fract_x
_atom_site_fract_y
_atom_site_fract_z
_atom_site_occupancy
_atom_site_U_iso_or_equiv
Sr1 Sr+2 0.6126 0.1537 0.09 1 0.0
N2 N-3 0.3819 0.3635 0.1282 1 0.0
Sr2 Sr+2 0.25 0 0.5942 1 0.0
Ge1 Ge+4 0.25 0 0.2688 1 0.0
N1 N-3 0.0166 0.0837 0.1638 1 0.0
Mg1 Mg+2 0.1575 0.25 0.25 1 0.0
